data_2203707
loop_
_publ_author_name
'Petek, Hande '
'Akdemir, Nesuhi'
'A\<gar, Erbil'
'\"Ozil, Musa'
'\,Senel, \.Ismet'

_publ_section_title
;
 4-Diphenylmethoxyphthalonitrile
;
_journal_issue 6
_journal_name_full 'Acta Crystallographica Section E'
_journal_page_first o1105
_journal_page_last o1106
_journal_paper_doi 10.1107/S1600536804009596
_journal_volume 60
_journal_year 2004
_chemical_formula_moiety 'C21 H14 N2 O'
_chemical_formula_sum 'C21 H14 N2 O'
_chemical_formula_weight 310.34
_space_group_IT_number 14
_symmetry_cell_setting monoclinic
_symmetry_space_group_name_Hall '-P 2yn'
_symmetry_space_group_name_H-M 'P 1 21/n 1'
_atom_sites_solution_hydrogens geom
_atom_sites_solution_primary direct
_atom_sites_solution_secondary difmap
_cell_angle_alpha 90.00
_cell_angle_beta 92.632(11)
_cell_angle_gamma 90.00
_cell_formula_units_Z 4
_cell_length_a 8.9005(13)
_cell_length_b 15.1033(19)
_cell_length_c 12.1253(15)
_cell_measurement_reflns_used 6068
_cell_measurement_temperature 293(2)
_cell_measurement_theta_max 26.66
_cell_measurement_theta_min 2.15
_cell_volume 1628.2(4)
_computing_cell_refinement X-AREA
_computing_data_collection 'X-AREA (Stoe & Cie,2002)'
_computing_data_reduction 'X-RED32 (Stoe & Cie, 2002)'
_computing_molecular_graphics 'ORTEPIII (Burnett & Johnson, 1996)'
_computing_publication_material 'WinGX (Farrugia, 1997)'
_computing_structure_refinement 'SHELXL97 (Sheldrick, 1997)'
_computing_structure_solution 'SHELXS97 (Sheldrick, 1997)'
_diffrn_ambient_temperature 293(2)
_diffrn_measured_fraction_theta_full 1.000
_diffrn_measured_fraction_theta_max 1.000
_diffrn_measurement_device_type 'STOE IPDS 2'
_diffrn_measurement_method '\w scans'
_diffrn_radiation_monochromator graphite
_diffrn_radiation_source 'fine-focus sealed tube'
_diffrn_radiation_type MoK\a
_diffrn_radiation_wavelength 0.71073
_diffrn_reflns_av_R_equivalents 0.0843
_diffrn_reflns_av_sigmaI/netI 0.0683
_diffrn_reflns_limit_h_max 10
_diffrn_reflns_limit_h_min -10
_diffrn_reflns_limit_k_max 18
_diffrn_reflns_limit_k_min -18
_diffrn_reflns_limit_l_max 14
_diffrn_reflns_limit_l_min -14
_diffrn_reflns_number 15368
_diffrn_reflns_theta_full 25.99
_diffrn_reflns_theta_max 25.99
_diffrn_reflns_theta_min 2.16
_diffrn_standards_decay_% 0
_diffrn_standards_interval_count 0
_diffrn_standards_interval_time 0
_diffrn_standards_number 0
_exptl_absorpt_coefficient_mu 0.079
_exptl_absorpt_correction_type none
_exptl_crystal_colour green
_exptl_crystal_density_diffrn 1.266
_exptl_crystal_density_method 'not measured'
_exptl_crystal_description shapeless
_exptl_crystal_F_000 648
_exptl_crystal_size_max 0.280
_exptl_crystal_size_mid 0.210
_exptl_crystal_size_min 0.150
_refine_diff_density_max 0.176
_refine_diff_density_min -0.168
_refine_ls_extinction_coef 0.0195(18)
_refine_ls_extinction_expression Fc^*^=kFc[1+0.001xFc^2^\l^3^/sin(2\q)]^-1/4^
_refine_ls_extinction_method SHELXL
_refine_ls_goodness_of_fit_ref 0.826
_refine_ls_hydrogen_treatment constr
_refine_ls_matrix_type full
_refine_ls_number_parameters 218
_refine_ls_number_reflns 3187
_refine_ls_number_restraints 0
_refine_ls_restrained_S_all 0.826
_refine_ls_R_factor_all 0.1142
_refine_ls_R_factor_gt 0.0427
_refine_ls_shift/su_max 0.000
_refine_ls_shift/su_mean 0.000
_refine_ls_structure_factor_coef Fsqd
_refine_ls_weighting_details 'calc w = 1/[\s^2^(Fo^2^)+(0.0414P)^2^] where P = (Fo^2^+2Fc^2^)/3'
_refine_ls_weighting_scheme calc
_refine_ls_wR_factor_gt 0.0772
_refine_ls_wR_factor_ref 0.0949
_reflns_number_gt 1458
_reflns_number_total 3187
_reflns_threshold_expression I>2\s(I)
_cod_data_source_file bt6449.cif
_cod_data_source_block I
_cod_original_sg_symbol_Hall '-P 2yn '
_cod_original_sg_symbol_H-M 'P 21/n'
_cod_database_code 2203707
_cod_database_fobs_code 2203707

loop_
_symmetry_equiv_pos_as_xyz
'x, y, z'
'-x+1/2, y+1/2, -z+1/2'
'-x, -y, -z'
'x-1/2, -y-1/2, z-1/2'

loop_
_atom_site_label
_atom_site_fract_x
_atom_site_fract_y
_atom_site_fract_z
_atom_site_U_iso_or_equiv
_atom_site_adp_type
_atom_site_calc_flag
_atom_site_refinement_flags
_atom_site_occupancy
_atom_site_type_symbol
O1 0.13731(15) 0.94356(8) 0.09254(11) 0.0698(4) Uani d . 1 O
C8 -0.1308(2) 0.80144(13) 0.22951(15) 0.0626(5) Uani d . 1 C
C6 0.0623(2) 0.87257(13) 0.13346(16) 0.0615(5) Uani d . 1 C
C7 -0.0638(2) 0.87856(13) 0.19502(16) 0.0651(5) Uani d . 1 C
H7 -0.1030 0.9335 0.2130 0.078 Uiso calc R 1 H
C17 0.2949(2) 0.97557(12) 0.30015(17) 0.0656(5) Uani d . 1 C
H17 0.3507 0.9463 0.2483 0.079 Uiso calc R 1 H
C3 -0.0727(2) 0.71881(13) 0.20394(17) 0.0662(5) Uani d . 1 C
C16 0.1696(2) 1.02359(12) 0.26557(15) 0.0566(5) Uani d . 1 C
C5 0.1200(2) 0.79089(14) 0.10567(17) 0.0733(6) Uani d . 1 C
H5 0.2039 0.7876 0.0629 0.088 Uiso calc R 1 H
C21 0.0908(2) 1.06796(13) 0.34367(17) 0.0681(6) Uani d . 1 C
H21 0.0062 1.1007 0.3217 0.082 Uiso calc R 1 H
C9 0.1225(2) 1.02902(12) 0.14497(15) 0.0620(5) Uani d . 1 C
H9 0.0177 1.0488 0.1370 0.074 Uiso calc R 1 H
C18 0.3384(3) 0.97042(13) 0.4099(2) 0.0759(6) Uani d . 1 C
H18 0.4219 0.9368 0.4323 0.091 Uiso calc R 1 H
C10 0.2220(2) 1.09261(13) 0.08436(16) 0.0612(5) Uani d . 1 C
C20 0.1355(3) 1.06451(15) 0.45374(19) 0.0779(6) Uani d . 1 C
H20 0.0825 1.0957 0.5055 0.093 Uiso calc R 1 H
C4 0.0531(2) 0.71445(14) 0.14146(19) 0.0778(6) Uani d . 1 C
H4 0.0928 0.6596 0.1235 0.093 Uiso calc R 1 H
C2 -0.1438(3) 0.63924(16) 0.24081(19) 0.0798(6) Uani d . 1 C
C11 0.3270(3) 1.06522(14) 0.01302(18) 0.0789(6) Uani d . 1 C
H11 0.3358 1.0052 -0.0027 0.095 Uiso calc R 1 H
C1 -0.2659(3) 0.80674(14) 0.29012(19) 0.0789(6) Uani d . 1 C
C13 0.4095(3) 1.21282(17) -0.0150(2) 0.0908(7) Uani d . 1 C
H13 0.4730 1.2529 -0.0478 0.109 Uiso calc R 1 H
C19 0.2586(3) 1.01490(15) 0.48665(19) 0.0783(6) Uani d . 1 C
H19 0.2880 1.0114 0.5611 0.094 Uiso calc R 1 H
C15 0.2097(3) 1.18218(14) 0.10412(18) 0.0841(7) Uani d . 1 C
H15 0.1373 1.2029 0.1507 0.101 Uiso calc R 1 H
N2 -0.2030(3) 0.57676(14) 0.26820(18) 0.1060(7) Uani d . 1 N
C12 0.4205(3) 1.12522(16) -0.0363(2) 0.0926(7) Uani d . 1 C
H12 0.4915 1.1051 -0.0844 0.111 Uiso calc R 1 H
C14 0.3051(3) 1.24174(16) 0.0546(2) 0.0954(8) Uani d . 1 C
H14 0.2971 1.3019 0.0694 0.114 Uiso calc R 1 H
N1 -0.3736(3) 0.80995(15) 0.33764(19) 0.1121(8) Uani d . 1 N

loop_
_atom_site_aniso_label
_atom_site_aniso_U_11
_atom_site_aniso_U_22
_atom_site_aniso_U_33
_atom_site_aniso_U_12
_atom_site_aniso_U_13
_atom_site_aniso_U_23
O1 0.0739(10) 0.0659(9) 0.0707(9) -0.0034(7) 0.0152(7) -0.0138(7)
C8 0.0569(13) 0.0663(13) 0.0647(13) -0.0035(10) 0.0041(10) -0.0110(10)
C6 0.0589(13) 0.0609(13) 0.0647(13) -0.0038(10) 0.0026(10) -0.0083(10)
C7 0.0616(13) 0.0630(13) 0.0711(13) 0.0012(10) 0.0062(11) -0.0143(10)
C17 0.0616(13) 0.0616(12) 0.0739(15) 0.0051(10) 0.0047(11) -0.0027(10)
C3 0.0606(13) 0.0630(13) 0.0743(14) -0.0057(11) -0.0038(11) -0.0064(11)
C16 0.0530(12) 0.0554(10) 0.0619(13) -0.0014(9) 0.0067(10) -0.0031(9)
C5 0.0599(14) 0.0745(14) 0.0863(15) 0.0022(11) 0.0112(11) -0.0161(12)
C21 0.0605(13) 0.0726(14) 0.0714(15) 0.0036(10) 0.0074(11) -0.0055(11)
C9 0.0613(13) 0.0599(12) 0.0650(13) 0.0048(10) 0.0050(10) -0.0085(10)
C18 0.0728(15) 0.0654(13) 0.0882(18) -0.0037(11) -0.0103(13) 0.0084(12)
C10 0.0615(13) 0.0608(12) 0.0610(12) 0.0082(10) -0.0008(10) 0.0013(9)
C20 0.0815(17) 0.0836(15) 0.0698(16) -0.0069(13) 0.0172(12) -0.0101(12)
C4 0.0696(15) 0.0606(13) 0.1029(17) 0.0031(11) 0.0021(13) -0.0164(12)
C2 0.0788(16) 0.0705(15) 0.0890(17) -0.0072(13) -0.0072(12) -0.0073(13)
C11 0.0872(16) 0.0609(13) 0.0901(16) 0.0108(12) 0.0212(14) 0.0103(12)
C1 0.0822(17) 0.0762(15) 0.0791(16) -0.0113(12) 0.0140(14) -0.0113(12)
C13 0.0978(19) 0.0791(17) 0.0955(18) -0.0024(14) 0.0041(15) 0.0240(14)
C19 0.0908(17) 0.0777(15) 0.0658(15) -0.0179(13) -0.0012(13) 0.0070(12)
C15 0.1034(19) 0.0647(14) 0.0851(16) 0.0111(13) 0.0142(14) -0.0009(12)
N2 0.1135(18) 0.0823(14) 0.1217(18) -0.0224(13) -0.0014(14) 0.0045(13)
C12 0.0917(17) 0.0831(17) 0.1054(19) 0.0139(14) 0.0297(14) 0.0224(14)
C14 0.126(2) 0.0593(14) 0.101(2) 0.0017(15) 0.0033(17) 0.0074(14)
N1 0.1089(18) 0.1097(17) 0.1218(19) -0.0153(14) 0.0504(15) -0.0122(13)

loop_
_atom_type_symbol
_atom_type_description
_atom_type_scat_dispersion_real
_atom_type_scat_dispersion_imag
_atom_type_scat_source
C C 0.0033 0.0016 'International Tables Vol C Tables 4.2.6.8 and 6.1.1.4'
H H 0.0000 0.0000 'International Tables Vol C Tables 4.2.6.8 and 6.1.1.4'
N N 0.0061 0.0033 'International Tables Vol C Tables 4.2.6.8 and 6.1.1.4'
O O 0.0106 0.0060 'International Tables Vol C Tables 4.2.6.8 and 6.1.1.4'

loop_
_geom_angle_atom_site_label_1
_geom_angle_atom_site_label_2
_geom_angle_atom_site_label_3
_geom_angle
_geom_angle_publ_flag
C6 O1 C9 118.94(14) yes
C7 C8 C3 121.22(19) ?
C7 C8 C1 119.32(19) ?
C3 C8 C1 119.43(19) ?
O1 C6 C7 124.58(18) ?
O1 C6 C5 114.68(18) ?
C7 C6 C5 120.71(19) ?
C6 C7 C8 118.80(19) ?
C6 C7 H7 120.6 ?
C8 C7 H7 120.6 ?
C18 C17 C16 120.88(19) ?
C18 C17 H17 119.6 ?
C16 C17 H17 119.6 ?
C4 C3 C8 118.93(19) ?
C4 C3 C2 120.6(2) ?
C8 C3 C2 120.4(2) ?
C21 C16 C17 118.47(19) ?
C21 C16 C9 120.91(18) ?
C17 C16 C9 120.60(17) ?
C4 C5 C6 120.0(2) ?
C4 C5 H5 120.0 ?
C6 C5 H5 120.0 ?
C20 C21 C16 121.0(2) ?
C20 C21 H21 119.5 ?
C16 C21 H21 119.5 ?
O1 C9 C16 110.57(15) yes
O1 C9 C10 106.54(15) yes
C16 C9 C10 111.25(15) ?
O1 C9 H9 109.5 ?
C16 C9 H9 109.5 ?
C10 C9 H9 109.5 ?
C17 C18 C19 119.9(2) ?
C17 C18 H18 120.0 ?
C19 C18 H18 120.0 ?
C11 C10 C15 118.0(2) ?
C11 C10 C9 123.08(18) yes
C15 C10 C9 118.91(19) ?
C19 C20 C21 119.6(2) ?
C19 C20 H20 120.2 ?
C21 C20 H20 120.2 ?
C5 C4 C3 120.4(2) ?
C5 C4 H4 119.8 ?
C3 C4 H4 119.8 ?
N2 C2 C3 178.3(3) yes
C10 C11 C12 121.2(2) ?
C10 C11 H11 119.4 ?
C12 C11 H11 119.4 ?
N1 C1 C8 179.1(3) yes
C12 C13 C14 119.4(2) ?
C12 C13 H13 120.3 ?
C14 C13 H13 120.3 ?
C20 C19 C18 120.1(2) ?
C20 C19 H19 119.9 ?
C18 C19 H19 119.9 ?
C10 C15 C14 120.3(2) ?
C10 C15 H15 119.9 ?
C14 C15 H15 119.9 ?
C13 C12 C11 120.5(2) ?
C13 C12 H12 119.7 ?
C11 C12 H12 119.7 ?
C13 C14 C15 120.6(2) ?
C13 C14 H14 119.7 ?
C15 C14 H14 119.7 ?

loop_
_geom_bond_atom_site_label_1
_geom_bond_atom_site_label_2
_geom_bond_distance
_geom_bond_publ_flag
O1 C6 1.368(2) yes
O1 C9 1.447(2) yes
C8 C7 1.382(3) ?
C8 C3 1.391(3) ?
C8 C1 1.440(3) yes
C6 C7 1.379(3) ?
C6 C5 1.384(3) ?
C7 H7 0.9300 ?
C17 C18 1.370(3) ?
C17 C16 1.380(3) ?
C17 H17 0.9300 ?
C3 C4 1.382(3) ?
C3 C2 1.439(3) yes
C16 C21 1.378(3) ?
C16 C9 1.505(3) ?
C5 C4 1.378(3) ?
C5 H5 0.9300 ?
C21 C20 1.376(3) ?
C21 H21 0.9300 ?
C9 C10 1.519(3) ?
C9 H9 0.9800 ?
C18 C19 1.373(3) ?
C18 H18 0.9300 ?
C10 C11 1.366(3) ?
C10 C15 1.379(3) ?
C20 C19 1.371(3) ?
C20 H20 0.9300 ?
C4 H4 0.9300 ?
C2 N2 1.138(3) yes
C11 C12 1.385(3) ?
C11 H11 0.9300 ?
C1 N1 1.142(3) yes
C13 C12 1.352(3) ?
C13 C14 1.356(3) ?
C13 H13 0.9300 ?
C19 H19 0.9300 ?
C15 C14 1.392(3) ?
C15 H15 0.9300 ?
C12 H12 0.9300 ?
C14 H14 0.9300 ?

loop_
_geom_torsion_atom_site_label_1
_geom_torsion_atom_site_label_2
_geom_torsion_atom_site_label_3
_geom_torsion_atom_site_label_4
_geom_torsion
C9 O1 C6 C7 22.9(3)
C9 O1 C6 C5 -158.93(17)
O1 C6 C7 C8 178.66(18)
C5 C6 C7 C8 0.6(3)
C3 C8 C7 C6 0.5(3)
C1 C8 C7 C6 -177.58(18)
C7 C8 C3 C4 -1.0(3)
C1 C8 C3 C4 177.10(19)
C7 C8 C3 C2 179.8(2)
C1 C8 C3 C2 -2.1(3)
C18 C17 C16 C21 1.4(3)
C18 C17 C16 C9 179.95(17)
O1 C6 C5 C4 -179.50(19)
C7 C6 C5 C4 -1.3(3)
C17 C16 C21 C20 -0.1(3)
C9 C16 C21 C20 -178.66(18)
C6 O1 C9 C16 57.0(2)
C6 O1 C9 C10 177.99(15)
C21 C16 C9 O1 -139.90(17)
C17 C16 C9 O1 41.6(2)
C21 C16 C9 C10 101.9(2)
C17 C16 C9 C10 -76.6(2)
C16 C17 C18 C19 -1.3(3)
O1 C9 C10 C11 -13.2(3)
C16 C9 C10 C11 107.4(2)
O1 C9 C10 C15 168.73(17)
C16 C9 C10 C15 -70.7(2)
C16 C21 C20 C19 -1.2(3)
C6 C5 C4 C3 0.8(3)
C8 C3 C4 C5 0.3(3)
C2 C3 C4 C5 179.5(2)
C15 C10 C11 C12 1.3(3)
C9 C10 C11 C12 -176.7(2)
C21 C20 C19 C18 1.3(3)
C17 C18 C19 C20 -0.1(3)
C11 C10 C15 C14 -1.8(3)
C9 C10 C15 C14 176.4(2)
C14 C13 C12 C11 -0.5(4)
C10 C11 C12 C13 -0.2(4)
C12 C13 C14 C15 0.0(4)
C10 C15 C14 C13 1.1(4)

loop_
_cod_related_entry_id
_cod_related_entry_database
_cod_related_entry_code
1 ChemSpider 21130801
